data_9016977
loop_
_publ_author_name
'Izatulina, A.'
'Gurzhiy, V.'
'Frank-Kamenetskaya O'

_publ_section_title
;
 Weddellite from renal stones: Structure refinement and dependence of
 crystal chemical features on H2O content.
 Note: Sample 4
;
_journal_name_full 'American Mineralogist'
_journal_page_first 2
_journal_page_last 7
_journal_volume 99
_journal_year 2014
_chemical_compound_source 'oxalic renal stones of St. Petersburg citizens aged 24-65 years'
_chemical_formula_sum 'C2 H4.39 Ca O6.195'
_chemical_name_mineral Weddellite
_space_group_IT_number 87
_space_group_name_Hall '-I 4'
_space_group_name_H-M_alt 'I 4/m'
_symmetry_space_group_name_H-M 'I 4/m'
_cell_angle_alpha 90
_cell_angle_beta 90
_cell_angle_gamma 90
_cell_length_a 12.3530
_cell_length_b 12.3530
_cell_length_c 7.3594
_cell_volume 1123.019
_database_code_amcsd 0020074
_exptl_crystal_density_diffrn 1.983
_cod_data_source_file inputs/fixed/downloads/05/05608.cif
_cod_data_source_block 05608
_cod_original_formula_sum 'Ca C2 O6.195 H4.39'
_cod_database_code 9016977

loop_
_space_group_symop_operation_xyz
x,y,z
1/2+x,1/2+y,1/2+z
y,-x,-z
1/2+y,1/2-x,1/2-z
-y,x,z
1/2-y,1/2+x,1/2+z
x,y,-z
1/2+x,1/2+y,1/2-z
-x,-y,z
1/2-x,1/2-y,1/2+z
-y,x,-z
1/2-y,1/2+x,1/2-z
y,-x,z
1/2+y,1/2-x,1/2+z
-x,-y,-z
1/2-x,1/2-y,1/2-z

loop_
_atom_site_aniso_label
_atom_site_aniso_U_11
_atom_site_aniso_U_22
_atom_site_aniso_U_33
_atom_site_aniso_U_12
_atom_site_aniso_U_13
_atom_site_aniso_U_23
Ca1 0.01651 0.01755 0.01390 0.00147 0.00000 0.00000
C1 0.01760 0.02320 0.01390 -0.00140 -0.00030 0.00120
O1 0.01720 0.03300 0.01560 -0.00320 0.00220 -0.00140
O2 0.01770 0.07930 0.01700 -0.00570 -0.00340 0.00770
OW1 0.02310 0.05750 0.03120 -0.00400 0.00000 0.00000
OW2 0.05010 0.03290 0.03830 0.01530 0.00000 0.00000

loop_
_atom_site_label
_atom_site_fract_x
_atom_site_fract_y
_atom_site_fract_z
_atom_site_occupancy
_atom_site_U_iso_or_equiv
_atom_site_type_symbol
_atom_site_attached_hydrogens
Ca1 0.30069 0.19937 0.00000 1.00000 0.01599 Ca 0
C1 0.55331 0.24264 -0.10552 1.00000 0.01820 C 0
O1 0.64339 0.24550 -0.18258 1.00000 0.02200 O 0
O2 0.46294 0.23755 -0.18011 1.00000 0.03800 O 0
OW1 0.11452 0.14548 0.00000 1.00000 0.03720 O 0
OW2 0.38230 0.01879 0.00000 1.00000 0.04040 O 0
Wat3 0.00000 0.00000 -0.35100 0.19000 0.09700 O 2
Wat31 0.00000 0.00000 -0.26800 0.20000 0.09100 O 2
H1 0.07600 0.15400 -0.10600 1.00000 0.11200 H 0
H2 0.39200 -0.00400 0.11900 1.00000 0.15800 H 0

loop_
_cod_changelog_entry_id
_cod_changelog_entry_author
_cod_changelog_entry_date
_cod_changelog_entry_text
1
;cod-tools version 3.8.0
Id: cif_guess_AMCSD_atom_types 9581 2023-05-17 12:35:41Z saulius
;
2023-05-23T09:20:39+03:00
;Derived atom types and hydrogen counts
from atom names that follow the AMCSD naming convention
(Wat == water, O-H == hydroxyl).
;

loop_
_cod_related_entry_id
_cod_related_entry_database
_cod_related_entry_code
1 AMCSD 0020074

_cell_formula_units_Z 8
